data_1100669
loop_
_publ_author_name
'Ooyama, Dai'
'Sato, Masahito'

_publ_section_title
'Crystal Structure of (2,2'-Bipyridine-N,N')(diphenyl-2-phosphinopyridine-P)-chloro(dicarbonyl)ruthenium(II) Hexafluorophosphate'
_journal_name_full
;
 Analytical Sciences: X-ray Structure Analysis Online
;
_journal_page_first x39
_journal_page_last x40
_journal_paper_doi 10.2116/analscix.19.x39
_journal_volume 19
_journal_year 2003
_chemical_formula_sum 'C29 H22 Cl F6 N3 O2 P2 Ru'
_chemical_formula_weight 756.97
_space_group_IT_number 14
_symmetry_cell_setting monoclinic
_symmetry_Int_Tables_number 14
_symmetry_space_group_name_Hall '-P 2yn'
_symmetry_space_group_name_H-M 'P 1 21/n 1'
_cell_angle_alpha 90
_cell_angle_beta 106.257(4)
_cell_angle_gamma 90
_cell_formula_units_Z 4
_cell_length_a 10.237(1)
_cell_length_b 18.754(2)
_cell_length_c 16.566(2)
_cell_measurement_reflns_used 8303
_cell_measurement_temperature 173.1
_cell_measurement_theta_max 27.5
_cell_measurement_theta_min 3.0
_cell_volume 3053.3(5)
_diffrn_detector_area_resol_mean 14.62
_diffrn_measured_fraction_theta_full 0.9966
_diffrn_measured_fraction_theta_max 0.9966
_diffrn_measurement_device_type 'Rigaku/MSC Mercury CCD'
_diffrn_measurement_method \w
_diffrn_radiation_type 'Mo K\a'
_diffrn_radiation_wavelength 0.7107
_diffrn_reflns_av_R_equivalents 0.030
_diffrn_reflns_limit_h_max 13
_diffrn_reflns_limit_h_min -13
_diffrn_reflns_limit_k_max 20
_diffrn_reflns_limit_k_min -24
_diffrn_reflns_limit_l_max 19
_diffrn_reflns_limit_l_min -21
_diffrn_reflns_number 340
_diffrn_reflns_theta_full 27.49
_diffrn_reflns_theta_max 27.49
_exptl_absorpt_coefficient_mu 0.775
_exptl_absorpt_correction_type none
_exptl_crystal_colour Colorless
_exptl_crystal_density_diffrn 1.647
_exptl_crystal_density_method 'not measured'
_exptl_crystal_description Platelet
_exptl_crystal_size_max 0.330
_exptl_crystal_size_mid 0.280
_exptl_crystal_size_min 0.050
_refine_diff_density_max 0.55
_refine_diff_density_min -0.54
_refine_ls_abs_structure_Flack 0.00000
_refine_ls_extinction_method none
_refine_ls_goodness_of_fit_ref 1.354
_refine_ls_hydrogen_treatment noref
_refine_ls_number_parameters 397
_refine_ls_number_reflns 6879
_refine_ls_R_factor_gt 0.0341
_refine_ls_shift/su_max 0.0017
_refine_ls_structure_factor_coef Fsqd
_refine_ls_weighting_details 'w = 1/[\s^2^(Fo^2^) + (0.03400(Max(Fo^2^,0) + 2Fc^2^)/3)^2^]'
_refine_ls_weighting_scheme calc
_refine_ls_wR_factor_ref 0.0794
_reflns_number_gt 5781
_reflns_number_total 6983
_reflns_threshold_expression F^2^>2.0\s(F^2^)
_cod_original_formula_sum 'C29 H22 Cl F6 N3 O2 P2 Ru '
_cod_database_code 1100669

loop_
_symmetry_equiv_pos_as_xyz
x,y,z
1/2-x,1/2+y,1/2-z
-x,-y,-z
1/2+x,1/2-y,1/2+z

loop_
_atom_site_label
_atom_site_type_symbol
_atom_site_fract_x
_atom_site_fract_y
_atom_site_fract_z
_atom_site_U_iso_or_equiv
_atom_site_adp_type
_atom_site_occupancy
_atom_site_calc_flag
_atom_site_refinement_flags
_atom_site_disorder_assembly
_atom_site_disorder_group
Ru1 Ru 0.36748(2) 0.640750(8) 0.271533(9) 0.02366(4) Uani 1.00 d . . .
Cl1 Cl 0.33539(7) 0.69570(3) 0.39749(3) 0.0435(2) Uani 1.00 d . . .
P1 P 0.40409(5) 0.59098(3) 0.15104(3) 0.0246(1) Uani 1.00 d . . .
P2 P 0.51323(5) 0.93034(3) 0.14855(4) 0.0347(1) Uani 1.00 d . . .
F1 F 0.6289(1) 0.98348(7) 0.19779(9) 0.0555(4) Uani 1.00 d . . .
F2 F 0.3990(2) 0.87594(9) 0.09992(9) 0.0669(5) Uani 1.00 d . . .
F3 F 0.5864(2) 0.92139(9) 0.07595(9) 0.0601(5) Uani 1.00 d . . .
F4 F 0.4394(1) 0.93779(8) 0.22128(8) 0.0511(4) Uani 1.00 d . . .
F5 F 0.4272(1) 0.99541(8) 0.09982(9) 0.0617(5) Uani 1.00 d . . .
F6 F 0.6000(2) 0.86514(7) 0.19898(10) 0.0534(4) Uani 1.00 d . . .
O1 O 0.2653(2) 0.78121(9) 0.1876(1) 0.0569(6) Uani 1.00 d . . .
O2 O 0.0731(2) 0.5955(1) 0.2286(1) 0.0685(6) Uani 1.00 d . . .
N1 N 0.4442(2) 0.54957(8) 0.34350(9) 0.0228(4) Uani 1.00 d . . .
N2 N 0.5762(2) 0.66452(9) 0.31927(10) 0.0275(4) Uani 1.00 d . . .
N3 N 0.1566(2) 0.6380(1) 0.0586(1) 0.0500(6) Uani 1.00 d . . .
C1 C 0.3065(2) 0.7282(1) 0.2160(1) 0.0359(6) Uani 1.00 d . . .
C2 C 0.1827(2) 0.6112(1) 0.2415(1) 0.0402(6) Uani 1.00 d . . .
C3 C 0.3703(2) 0.4924(1) 0.3520(1) 0.0286(5) Uani 1.00 d . . .
C4 C 0.4271(2) 0.4339(1) 0.3995(1) 0.0361(6) Uani 1.00 d . . .
C5 C 0.5637(2) 0.4339(1) 0.4397(1) 0.0373(6) Uani 1.00 d . . .
C6 C 0.6410(2) 0.4929(1) 0.4324(1) 0.0326(5) Uani 1.00 d . . .
C7 C 0.5793(2) 0.5501(1) 0.3835(1) 0.0251(5) Uani 1.00 d . . .
C8 C 0.6530(2) 0.6136(1) 0.3688(1) 0.0265(5) Uani 1.00 d . . .
C9 C 0.7922(2) 0.6216(1) 0.4019(1) 0.0412(6) Uani 1.00 d . . .
C10 C 0.8529(3) 0.6844(2) 0.3849(2) 0.0556(8) Uani 1.00 d . . .
C11 C 0.7741(3) 0.7356(1) 0.3372(2) 0.0564(8) Uani 1.00 d . . .
C12 C 0.6365(2) 0.7244(1) 0.3045(1) 0.0415(6) Uani 1.00 d . . .
C13 C 0.4265(2) 0.4946(1) 0.1594(1) 0.0271(5) Uani 1.00 d . . .
C14 C 0.3174(2) 0.4495(1) 0.1239(1) 0.0375(6) Uani 1.00 d . . .
C15 C 0.3287(2) 0.3771(1) 0.1396(2) 0.0445(6) Uani 1.00 d . . .
C16 C 0.4469(2) 0.3491(1) 0.1908(1) 0.0380(6) Uani 1.00 d . . .
C17 C 0.5552(2) 0.3931(1) 0.2267(1) 0.0342(5) Uani 1.00 d . . .
C18 C 0.5453(2) 0.4660(1) 0.2112(1) 0.0267(5) Uani 1.00 d . . .
C19 C 0.5475(2) 0.6307(1) 0.1216(1) 0.0272(5) Uani 1.00 d . . .
C20 C 0.6666(2) 0.5956(1) 0.1239(1) 0.0410(6) Uani 1.00 d . . .
C21 C 0.7705(3) 0.6312(1) 0.1026(2) 0.0549(8) Uani 1.00 d . . .
C22 C 0.7568(3) 0.7013(1) 0.0790(2) 0.0489(7) Uani 1.00 d . . .
C23 C 0.6373(3) 0.7363(1) 0.0742(2) 0.0466(7) Uani 1.00 d . . .
C24 C 0.5327(2) 0.7019(1) 0.0953(1) 0.0411(6) Uani 1.00 d . . .
C25 C 0.2670(2) 0.6030(1) 0.0537(1) 0.0293(5) Uani 1.00 d . . .
C26 C 0.0568(3) 0.6473(2) -0.0138(2) 0.0626(8) Uani 1.00 d . . .
C27 C 0.0622(2) 0.6213(1) -0.0898(1) 0.0463(7) Uani 1.00 d . . .
C28 C 0.1755(2) 0.5858(1) -0.0939(1) 0.0475(7) Uani 1.00 d . . .
C29 C 0.2807(2) 0.5774(1) -0.0214(1) 0.0470(7) Uani 1.00 d . . .
H1 H 0.2756 0.4921 0.3240 0.0352 Uiso 1.00 calc . . .
H2 H 0.3719 0.3943 0.4044 0.0442 Uiso 1.00 calc . . .
H3 H 0.6049 0.3937 0.4721 0.0457 Uiso 1.00 calc . . .
H4 H 0.7356 0.4940 0.4607 0.0399 Uiso 1.00 calc . . .
H5 H 0.8453 0.5850 0.4354 0.0496 Uiso 1.00 calc . . .
H6 H 0.9484 0.6914 0.4065 0.0683 Uiso 1.00 calc . . .
H7 H 0.8139 0.7791 0.3266 0.0679 Uiso 1.00 calc . . .
H8 H 0.5825 0.7604 0.2704 0.0505 Uiso 1.00 calc . . .
H9 H 0.2349 0.4687 0.0889 0.0456 Uiso 1.00 calc . . .
H10 H 0.2540 0.3465 0.1149 0.0541 Uiso 1.00 calc . . .
H11 H 0.4543 0.2992 0.2013 0.0461 Uiso 1.00 calc . . .
H12 H 0.6368 0.3735 0.2623 0.0421 Uiso 1.00 calc . . .
H13 H 0.6201 0.4963 0.2361 0.0328 Uiso 1.00 calc . . .
H14 H 0.6776 0.5469 0.1404 0.0494 Uiso 1.00 calc . . .
H15 H 0.8525 0.6065 0.1042 0.0675 Uiso 1.00 calc . . .
H16 H 0.8298 0.7256 0.0658 0.0589 Uiso 1.00 calc . . .
H17 H 0.6269 0.7846 0.0564 0.0571 Uiso 1.00 calc . . .
H18 H 0.4502 0.7266 0.0919 0.0498 Uiso 1.00 calc . . .
H19 H -0.0217 0.6735 -0.0117 0.0768 Uiso 1.00 calc . . .
H20 H -0.0117 0.6280 -0.1388 0.0558 Uiso 1.00 calc . . .
H21 H 0.1821 0.5671 -0.1459 0.0580 Uiso 1.00 calc . . .
H22 H 0.3624 0.5542 -0.0235 0.0569 Uiso 1.00 calc . . .

loop_
_atom_type_symbol
_atom_type_description
_atom_type_scat_dispersion_real
_atom_type_scat_dispersion_imag
_atom_type_scat_source
C C 0.003 0.002
;International Tables for Crystallography
(1992, Vol. C, Tables 4.2.6.8 and 6.1.1.1)
;
H H 0.000 0.000
;International Tables for Crystallography
(1992, Vol. C, Table 6.1.1.2)
;
F F 0.017 0.010
;International Tables for Crystallography
(1992, Vol. C, Tables 4.2.6.8 and 6.1.1.1)
;
N N 0.006 0.003
;International Tables for Crystallography
(1992, Vol. C, Tables 4.2.6.8 and 6.1.1.1)
;
O O 0.011 0.006
;International Tables for Crystallography
(1992, Vol. C, Tables 4.2.6.8 and 6.1.1.1)
;
P P 0.102 0.094
;International Tables for Crystallography
(1992, Vol. C, Tables 4.2.6.8 and 6.1.1.1)
;
Ru Ru -1.259 0.836
;International Tables for Crystallography
(1992, Vol. C, Tables 4.2.6.8 and 6.1.1.1)
;
Cl Cl 0.148 0.159
;International Tables for Crystallography
(1992, Vol. C, Tables 4.2.6.8 and 6.1.1.1)
;
